data_4332624
loop_
_publ_author_name
'Chen, Banglin'
'Yang, Yu'
'Zapata, Fatima'
'Qian, Guodong'
'Luo, Yongshi'
'Zhang, Jiahua'
'Lobkovsky, Emil B.'

_publ_section_title
;
 Enhanced Near-Infrared&#x2212;Luminescence in an Erbium
 Tetrafluoroterephthalate Framework
;
_journal_issue 22
_journal_name_full 'Inorganic Chemistry'
_journal_page_first 8882
_journal_page_last 8886
_journal_paper_doi 10.1021/ic060568u
_journal_volume 45
_journal_year 2006
_chemical_formula_moiety 'C37 H9 Er2 F12 N O14'
_chemical_formula_sum 'C30 H16 Er2 F12 N2 O15'
_chemical_formula_weight 1206.97
_chemical_name_systematic
; 
 ? 
;
_space_group_IT_number 2
_symmetry_cell_setting triclinic
_symmetry_space_group_name_Hall '-P 1'
_symmetry_space_group_name_H-M 'P -1'
_atom_sites_solution_hydrogens mixed
_atom_sites_solution_primary direct
_atom_sites_solution_secondary difmap
_audit_creation_method SHELXL-97
_cell_angle_alpha 110.633(7)
_cell_angle_beta 99.920(6)
_cell_angle_gamma 101.351(6)
_cell_formula_units_Z 2
_cell_length_a 11.6710(18)
_cell_length_b 11.8916(19)
_cell_length_c 14.305(2)
_cell_measurement_temperature 173(2)
_cell_volume 1757.4(5)
_computing_cell_refinement SAINT+
_computing_data_collection APEX2
_computing_data_reduction SAINT+
_computing_molecular_graphics SHELXTL
_computing_publication_material SHELXTL
_computing_structure_refinement 'SHELXL-97 (Sheldrick, 1997)'
_computing_structure_solution 'SHELXS-97 (Sheldrick, 1990)'
_diffrn_ambient_temperature 173(2)
_diffrn_measured_fraction_theta_full 0.966
_diffrn_measured_fraction_theta_max 0.966
_diffrn_measurement_device_type 'Bruker X8 APEX II diffractomreter'
_diffrn_measurement_method 'omega and phi scans'
_diffrn_radiation_monochromator graphite
_diffrn_radiation_source 'fine-focus sealed tube'
_diffrn_radiation_type MoK\a
_diffrn_radiation_wavelength 0.71073
_diffrn_reflns_av_R_equivalents 0.0270
_diffrn_reflns_av_sigmaI/netI 0.0273
_diffrn_reflns_limit_h_max 15
_diffrn_reflns_limit_h_min -15
_diffrn_reflns_limit_k_max 16
_diffrn_reflns_limit_k_min -16
_diffrn_reflns_limit_l_max 19
_diffrn_reflns_limit_l_min -19
_diffrn_reflns_number 34644
_diffrn_reflns_theta_full 29.57
_diffrn_reflns_theta_max 29.57
_diffrn_reflns_theta_min 1.58
_exptl_absorpt_coefficient_mu 4.882
_exptl_absorpt_correction_T_max 0.5279
_exptl_absorpt_correction_T_min 0.3221
_exptl_absorpt_correction_type multi-scan
_exptl_absorpt_process_details SADABS
_exptl_crystal_colour colorless
_exptl_crystal_density_diffrn 2.281
_exptl_crystal_density_method 'not measured'
_exptl_crystal_description block
_exptl_crystal_F_000 1148
_exptl_crystal_size_max 0.30
_exptl_crystal_size_mid 0.20
_exptl_crystal_size_min 0.15
_refine_diff_density_max 2.925
_refine_diff_density_min -1.684
_refine_diff_density_rms 0.171
_refine_ls_extinction_method none
_refine_ls_goodness_of_fit_ref 1.129
_refine_ls_hydrogen_treatment mixed
_refine_ls_matrix_type full
_refine_ls_number_parameters 558
_refine_ls_number_reflns 9527
_refine_ls_number_restraints 0
_refine_ls_restrained_S_all 1.129
_refine_ls_R_factor_all 0.0309
_refine_ls_R_factor_gt 0.0266
_refine_ls_shift/su_max 0.003
_refine_ls_shift/su_mean 0.000
_refine_ls_structure_factor_coef Fsqd
_refine_ls_weighting_details 'calc w=1/[\s^2^(Fo^2^)+(0.0168P)^2^+13.8967P] where P=(Fo^2^+2Fc^2^)/3'
_refine_ls_weighting_scheme calc
_refine_ls_wR_factor_gt 0.0753
_refine_ls_wR_factor_ref 0.0768
_reflns_number_gt 8430
_reflns_number_total 9527
_reflns_threshold_expression >2sigma(I)
_cod_data_source_file ic060568usup2.cif
_cod_data_source_block 2
_cod_original_sg_symbol_H-M P-1
_cod_database_code 4332624

loop_
_symmetry_equiv_pos_as_xyz
'x, y, z'
'-x, -y, -z'

loop_
_atom_site_label
_atom_site_type_symbol
_atom_site_fract_x
_atom_site_fract_y
_atom_site_fract_z
_atom_site_U_iso_or_equiv
_atom_site_adp_type
_atom_site_occupancy
_atom_site_symmetry_multiplicity
_atom_site_calc_flag
_atom_site_refinement_flags
Er1 Er 0.098477(15) -0.027803(15) 0.104693(13) 0.00879(5) Uani 1 1 d .
Er2 Er -0.584297(16) 0.081603(16) 0.430754(13) 0.00962(5) Uani 1 1 d .
F1 F 0.3470(3) 0.3562(3) 0.1046(3) 0.0295(7) Uani 1 1 d .
F2 F 0.4696(3) 0.5952(3) 0.2148(2) 0.0248(6) Uani 1 1 d .
F3 F 0.1231(3) 0.6724(3) 0.3225(2) 0.0250(6) Uani 1 1 d .
F4 F 0.0015(3) 0.4315(3) 0.2140(2) 0.0254(6) Uani 1 1 d .
F5 F -0.2211(3) 0.1869(3) 0.1309(3) 0.0288(7) Uani 1 1 d .
F6 F -0.4384(3) 0.2070(3) 0.1550(3) 0.0313(7) Uani 1 1 d .
F7 F -0.5402(3) -0.1993(3) 0.1453(3) 0.0281(7) Uani 1 1 d .
F8 F -0.3269(3) -0.2240(3) 0.1152(3) 0.0262(7) Uani 1 1 d .
F9 F 0.0648(3) 0.2896(3) 0.4334(3) 0.0307(7) Uani 1 1 d .
F10 F -0.1527(3) 0.3004(3) 0.4595(3) 0.0280(7) Uani 1 1 d .
F11 F -0.2701(3) -0.1378(2) 0.3603(2) 0.0210(6) Uani 1 1 d .
F12 F -0.0478(3) -0.1431(3) 0.3449(2) 0.0217(6) Uani 1 1 d .
O1 O 0.1509(3) 0.1813(3) 0.1335(3) 0.0200(7) Uani 1 1 d .
O2 O 0.0159(3) 0.2177(3) 0.0229(2) 0.0169(6) Uani 1 1 d .
O3 O 0.3346(3) 0.8614(3) 0.3330(2) 0.0112(5) Uani 1 1 d .
O4 O 0.4612(3) 0.7778(3) 0.4091(2) 0.0173(6) Uani 1 1 d .
O5 O -0.0918(3) -0.0887(3) 0.1532(3) 0.0178(6) Uani 1 1 d .
O6 O -0.0917(3) 0.0185(3) 0.0568(2) 0.0133(6) Uani 1 1 d .
O7 O -0.7020(3) -0.0065(3) 0.0971(3) 0.0205(7) Uani 1 1 d .
O8 O -0.6182(3) 0.0464(3) 0.2631(3) 0.0201(7) Uani 1 1 d .
O9 O 0.1377(3) 0.0803(3) 0.2782(2) 0.0178(6) Uani 1 1 d .
O10 O 0.2117(3) 0.0491(3) 0.4190(3) 0.0177(6) Uani 1 1 d .
O11 O -0.4062(3) 0.0073(3) 0.4486(2) 0.0127(6) Uani 1 1 d .
O12 O -0.3875(3) 0.1665(3) 0.4042(3) 0.0208(7) Uani 1 1 d .
O13 O -0.6142(3) 0.2716(3) 0.4488(3) 0.0213(7) Uani 1 1 d .
O14 O 0.1410(3) -0.1731(3) 0.1655(3) 0.0200(7) Uani 1 1 d .
H14A H 0.182(7) -0.166(6) 0.212(5) 0.027(18) Uiso 1 1 d .
H14B H 0.084(9) -0.243(9) 0.152(7) 0.07(3) Uiso 1 1 d .
N1 N -0.6511(5) 0.4571(4) 0.5276(4) 0.0285(10) Uani 1 1 d .
C1 C 0.1051(4) 0.2498(4) 0.0985(3) 0.0148(8) Uani 1 1 d .
C2 C 0.1702(4) 0.3879(4) 0.1547(3) 0.0155(8) Uani 1 1 d .
C3 C 0.2893(4) 0.4333(4) 0.1571(4) 0.0176(9) Uani 1 1 d .
C4 C 0.3532(4) 0.5570(4) 0.2135(3) 0.0159(8) Uani 1 1 d .
C5 C 0.2982(4) 0.6415(4) 0.2702(3) 0.0142(8) Uani 1 1 d .
C6 C 0.1782(4) 0.5964(4) 0.2662(3) 0.0159(8) Uani 1 1 d .
C7 C 0.1152(4) 0.4715(4) 0.2099(3) 0.0152(8) Uani 1 1 d .
C8 C 0.3719(4) 0.7718(4) 0.3431(3) 0.0131(8) Uani 1 1 d .
C9 C -0.1438(4) -0.0327(4) 0.1089(3) 0.0129(8) Uani 1 1 d .
C10 C -0.2661(4) -0.0201(4) 0.1203(3) 0.0136(8) Uani 1 1 d .
C11 C -0.2990(4) 0.0883(4) 0.1305(4) 0.0165(8) Uani 1 1 d .
C12 C -0.4115(4) 0.0998(4) 0.1445(4) 0.0169(8) Uani 1 1 d .
C13 C -0.4944(4) 0.0042(4) 0.1499(3) 0.0139(8) Uani 1 1 d .
C14 C -0.4622(4) -0.1039(4) 0.1399(4) 0.0169(8) Uani 1 1 d .
C15 C -0.3509(4) -0.1161(4) 0.1254(3) 0.0150(8) Uani 1 1 d .
C16 C -0.6144(4) 0.0168(4) 0.1721(3) 0.0126(7) Uani 1 1 d .
C17 C 0.1312(4) 0.0658(4) 0.3590(3) 0.0134(8) Uani 1 1 d .
C18 C 0.0141(4) 0.0731(4) 0.3875(3) 0.0136(8) Uani 1 1 d .
C19 C -0.0170(4) 0.1836(4) 0.4172(4) 0.0169(8) Uani 1 1 d .
C20 C -0.1305(4) 0.1893(4) 0.4295(4) 0.0169(8) Uani 1 1 d .
C21 C -0.2203(4) 0.0818(4) 0.4128(3) 0.0143(8) Uani 1 1 d .
C22 C -0.1877(4) -0.0296(4) 0.3840(3) 0.0139(8) Uani 1 1 d .
C23 C -0.0735(4) -0.0332(4) 0.3738(3) 0.0149(8) Uani 1 1 d .
C24 C -0.3433(4) 0.0875(4) 0.4230(3) 0.0135(8) Uani 1 1 d .
C25 C -0.6165(5) 0.3588(5) 0.5279(4) 0.0238(10) Uani 1 1 d .
H25A H -0.5916 0.3536 0.5927 0.029 Uiso 1 1 calc R
C26 C -0.6952(6) 0.4722(6) 0.4340(5) 0.0364(14) Uani 1 1 d .
H26A H -0.6957 0.3988 0.3743 0.055 Uiso 1 1 calc R
H26B H -0.6422 0.5474 0.4344 0.055 Uiso 1 1 calc R
H26C H -0.7776 0.4805 0.4293 0.055 Uiso 1 1 calc R
C27 C -0.6471(10) 0.5561(7) 0.6239(6) 0.065(3) Uani 1 1 d .
H27A H -0.6163 0.5352 0.6821 0.097 Uiso 1 1 calc R
H27B H -0.7288 0.5651 0.6237 0.097 Uiso 1 1 calc R
H27C H -0.5935 0.6349 0.6311 0.097 Uiso 1 1 calc R
O1S O -0.0237(4) -0.3835(4) 0.1100(4) 0.0445(12) Uani 1 1 d .
N1S N -0.2152(5) -0.4975(5) 0.0792(4) 0.0329(11) Uani 1 1 d .
C1S C -0.1279(6) -0.3929(5) 0.1216(5) 0.0348(13) Uani 1 1 d .
H1SA H -0.1450 -0.3198 0.1640 0.042 Uiso 1 1 calc R
C2S C -0.3343(8) -0.5066(9) 0.0968(9) 0.070(3) Uani 1 1 d .
H2SA H -0.3362 -0.4250 0.1451 0.104 Uiso 1 1 calc R
H2SB H -0.3528 -0.5688 0.1263 0.104 Uiso 1 1 calc R
H2SC H -0.3946 -0.5321 0.0310 0.104 Uiso 1 1 calc R
C3S C -0.1952(6) -0.6080(6) 0.0102(5) 0.0391(14) Uani 1 1 d .
H3SA H -0.1115 -0.5896 0.0051 0.059 Uiso 1 1 calc R
H3SB H -0.2509 -0.6364 -0.0585 0.059 Uiso 1 1 calc R
H3SC H -0.2097 -0.6737 0.0366 0.059 Uiso 1 1 calc R

loop_
_atom_site_aniso_label
_atom_site_aniso_U_11
_atom_site_aniso_U_22
_atom_site_aniso_U_33
_atom_site_aniso_U_23
_atom_site_aniso_U_13
_atom_site_aniso_U_12
Er1 0.00649(8) 0.00970(8) 0.00963(8) 0.00367(6) 0.00153(6) 0.00194(6)
Er2 0.00668(8) 0.00915(8) 0.01146(9) 0.00270(6) 0.00148(6) 0.00230(6)
F1 0.0297(17) 0.0160(13) 0.0358(17) -0.0020(12) 0.0165(14) 0.0077(12)
F2 0.0157(14) 0.0182(13) 0.0332(16) 0.0029(12) 0.0090(12) 0.0005(10)
F3 0.0200(15) 0.0175(13) 0.0312(16) 0.0006(11) 0.0089(12) 0.0067(11)
F4 0.0144(14) 0.0201(13) 0.0351(17) 0.0058(12) 0.0082(12) -0.0010(11)
F5 0.0218(16) 0.0193(14) 0.054(2) 0.0197(14) 0.0209(14) 0.0063(11)
F6 0.0276(17) 0.0248(15) 0.058(2) 0.0243(15) 0.0232(15) 0.0169(13)
F7 0.0172(15) 0.0222(14) 0.053(2) 0.0191(14) 0.0215(14) 0.0049(11)
F8 0.0218(15) 0.0193(13) 0.0474(19) 0.0165(13) 0.0192(14) 0.0126(11)
F9 0.0176(15) 0.0173(13) 0.055(2) 0.0105(14) 0.0185(14) 0.0009(11)
F10 0.0182(15) 0.0160(13) 0.053(2) 0.0110(13) 0.0185(14) 0.0096(11)
F11 0.0153(13) 0.0160(12) 0.0299(15) 0.0061(11) 0.0112(11) 0.0018(10)
F12 0.0199(14) 0.0171(13) 0.0324(16) 0.0099(11) 0.0119(12) 0.0098(11)
O1 0.0208(17) 0.0117(14) 0.0204(16) 0.0049(12) -0.0051(13) 0.0009(12)
O2 0.0190(16) 0.0109(13) 0.0156(15) 0.0037(11) -0.0023(12) 0.0019(12)
O3 0.0106(13) 0.0066(12) 0.0077(12) -0.0057(10) 0.0027(10) -0.0006(10)
O4 0.0153(15) 0.0126(14) 0.0163(15) 0.0013(11) -0.0035(12) 0.0026(11)
O5 0.0137(15) 0.0254(16) 0.0183(15) 0.0123(13) 0.0046(12) 0.0068(12)
O6 0.0105(14) 0.0183(14) 0.0138(14) 0.0073(12) 0.0064(11) 0.0052(11)
O7 0.0101(15) 0.0354(19) 0.0218(16) 0.0158(15) 0.0058(12) 0.0090(13)
O8 0.0148(16) 0.0323(18) 0.0155(15) 0.0078(13) 0.0095(12) 0.0100(13)
O9 0.0161(16) 0.0234(16) 0.0118(14) 0.0045(12) 0.0065(12) 0.0039(12)
O10 0.0109(15) 0.0252(16) 0.0215(16) 0.0126(13) 0.0056(12) 0.0076(12)
O11 0.0090(14) 0.0164(14) 0.0146(14) 0.0064(11) 0.0057(11) 0.0047(11)
O12 0.0108(15) 0.0241(17) 0.0346(19) 0.0175(15) 0.0078(13) 0.0079(12)
O13 0.0256(18) 0.0150(15) 0.0214(16) 0.0067(13) 0.0020(14) 0.0067(13)
O14 0.0175(17) 0.0153(15) 0.0243(18) 0.0124(13) -0.0049(14) -0.0008(13)
N1 0.039(3) 0.022(2) 0.032(2) 0.0130(18) 0.013(2) 0.0190(19)
C1 0.015(2) 0.0089(17) 0.0160(19) 0.0016(15) 0.0028(16) 0.0023(15)
C2 0.018(2) 0.0088(17) 0.0150(19) 0.0036(14) -0.0011(16) 0.0002(15)
C3 0.021(2) 0.0112(18) 0.018(2) 0.0016(16) 0.0061(17) 0.0040(16)
C4 0.014(2) 0.0122(18) 0.018(2) 0.0030(16) 0.0035(16) 0.0025(15)
C5 0.018(2) 0.0094(17) 0.0126(18) 0.0027(14) 0.0020(15) 0.0017(15)
C6 0.017(2) 0.0114(18) 0.017(2) 0.0026(15) 0.0024(16) 0.0045(15)
C7 0.013(2) 0.0117(18) 0.018(2) 0.0053(15) 0.0014(16) -0.0004(15)
C8 0.0110(18) 0.0101(17) 0.0144(19) 0.0021(14) 0.0016(15) 0.0014(14)
C9 0.0079(18) 0.0162(18) 0.0115(18) 0.0020(15) 0.0035(14) 0.0029(14)
C10 0.0073(18) 0.0192(19) 0.0155(19) 0.0068(16) 0.0053(15) 0.0047(15)
C11 0.013(2) 0.017(2) 0.023(2) 0.0094(17) 0.0099(17) 0.0040(16)
C12 0.015(2) 0.018(2) 0.024(2) 0.0104(17) 0.0094(17) 0.0093(16)
C13 0.0070(18) 0.022(2) 0.0136(19) 0.0072(16) 0.0039(14) 0.0054(15)
C14 0.012(2) 0.017(2) 0.022(2) 0.0077(17) 0.0070(16) 0.0018(15)
C15 0.014(2) 0.0158(19) 0.019(2) 0.0079(16) 0.0079(16) 0.0060(15)
C16 0.0087(18) 0.0157(18) 0.0161(19) 0.0074(15) 0.0068(15) 0.0041(14)
C17 0.0090(18) 0.0128(18) 0.0154(19) 0.0022(15) 0.0048(15) 0.0020(14)
C18 0.0099(19) 0.021(2) 0.0109(18) 0.0054(15) 0.0052(14) 0.0065(15)
C19 0.0091(19) 0.018(2) 0.024(2) 0.0073(17) 0.0080(16) 0.0018(15)
C20 0.014(2) 0.0141(19) 0.024(2) 0.0061(16) 0.0093(17) 0.0073(15)
C21 0.0120(19) 0.0178(19) 0.0146(19) 0.0075(16) 0.0044(15) 0.0046(15)
C22 0.0099(19) 0.0151(18) 0.0168(19) 0.0066(15) 0.0055(15) 0.0017(15)
C23 0.016(2) 0.0160(19) 0.0141(19) 0.0060(15) 0.0039(16) 0.0077(16)
C24 0.0082(18) 0.0164(19) 0.0149(19) 0.0058(15) 0.0026(15) 0.0023(14)
C25 0.028(3) 0.019(2) 0.026(2) 0.0098(19) 0.006(2) 0.0110(19)
C26 0.043(4) 0.039(3) 0.043(3) 0.028(3) 0.013(3) 0.021(3)
C27 0.125(9) 0.043(4) 0.040(4) 0.013(3) 0.027(5) 0.054(5)
O1S 0.031(2) 0.039(2) 0.059(3) 0.030(2) -0.005(2) -0.0041(19)
N1S 0.030(3) 0.030(2) 0.041(3) 0.015(2) 0.015(2) 0.008(2)
C1S 0.039(3) 0.024(3) 0.042(3) 0.015(2) 0.006(3) 0.010(2)
C2S 0.053(5) 0.071(6) 0.107(8) 0.043(6) 0.047(5) 0.028(4)
C3S 0.035(3) 0.030(3) 0.040(3) 0.006(2) 0.002(3) 0.004(2)

loop_
_atom_type_symbol
_atom_type_description
_atom_type_scat_dispersion_real
_atom_type_scat_dispersion_imag
_atom_type_scat_source
C C 0.0033 0.0016 'International Tables Vol C Tables 4.2.6.8 and 6.1.1.4'
H H 0.0000 0.0000 'International Tables Vol C Tables 4.2.6.8 and 6.1.1.4'
N N 0.0061 0.0033 'International Tables Vol C Tables 4.2.6.8 and 6.1.1.4'
O O 0.0106 0.0060 'International Tables Vol C Tables 4.2.6.8 and 6.1.1.4'
F F 0.0171 0.0103 'International Tables Vol C Tables 4.2.6.8 and 6.1.1.4'
Er Er -0.2586 4.9576 'International Tables Vol C Tables 4.2.6.8 and 6.1.1.4'

loop_
_geom_angle_atom_site_label_1
_geom_angle_atom_site_label_2
_geom_angle_atom_site_label_3
_geom_angle
_geom_angle_site_symmetry_1
_geom_angle_site_symmetry_3
O9 Er1 O14 78.56(13) . .
O9 Er1 O2 139.84(12) . 2
O14 Er1 O2 75.04(12) . 2
O9 Er1 O1 73.76(12) . .
O14 Er1 O1 144.72(12) . .
O2 Er1 O1 139.73(11) 2 .
O9 Er1 O7 97.10(12) . 1_655
O14 Er1 O7 80.14(13) . 1_655
O2 Er1 O7 107.43(13) 2 1_655
O1 Er1 O7 82.01(13) . 1_655
O9 Er1 O6 146.94(11) . 2
O14 Er1 O6 130.93(12) . 2
O2 Er1 O6 71.11(11) 2 2
O1 Er1 O6 73.20(11) . 2
O7 Er1 O6 77.39(11) 1_655 2
O9 Er1 O6 96.92(11) . .
O14 Er1 O6 130.98(12) . .
O2 Er1 O6 78.85(11) 2 .
O1 Er1 O6 74.51(11) . .
O7 Er1 O6 147.96(11) 1_655 .
O6 Er1 O6 75.16(11) 2 .
O9 Er1 O5 73.39(11) . .
O14 Er1 O5 80.03(12) . .
O2 Er1 O5 72.65(12) 2 .
O1 Er1 O5 111.67(12) . .
O7 Er1 O5 159.37(11) 1_655 .
O6 Er1 O5 120.57(10) 2 .
O6 Er1 O5 52.64(10) . .
O9 Er1 C9 83.47(12) . .
O14 Er1 C9 105.53(13) . .
O2 Er1 C9 75.22(12) 2 .
O1 Er1 C9 92.72(13) . .
O7 Er1 C9 174.28(12) 1_655 .
O6 Er1 C9 99.01(12) 2 .
O6 Er1 C9 26.73(11) . .
O5 Er1 C9 25.96(11) . .
O9 Er1 Er1 126.57(9) . 2
O14 Er1 Er1 145.79(9) . 2
O2 Er1 Er1 71.06(8) 2 2
O1 Er1 Er1 69.48(8) . 2
O7 Er1 Er1 114.22(8) 1_655 2
O6 Er1 Er1 38.44(7) 2 2
O6 Er1 Er1 36.72(7) . 2
O5 Er1 Er1 85.66(7) . 2
C9 Er1 Er1 61.47(9) . 2
O8 Er2 O13 83.90(13) . .
O8 Er2 O10 90.74(12) . 1_455
O13 Er2 O10 76.69(12) . 1_455
O8 Er2 O4 141.16(13) . 2_566
O13 Er2 O4 74.16(12) . 2_566
O10 Er2 O4 114.05(12) 1_455 2_566
O8 Er2 O11 146.09(12) . 2_456
O13 Er2 O11 125.62(12) . 2_456
O10 Er2 O11 81.88(11) 1_455 2_456
O4 Er2 O11 70.23(11) 2_566 2_456
O8 Er2 O3 72.09(12) . 1_445
O13 Er2 O3 143.70(11) . 1_445
O10 Er2 O3 76.81(11) 1_455 1_445
O4 Er2 O3 140.19(11) 2_566 1_445
O11 Er2 O3 74.00(10) 2_456 1_445
O8 Er2 O11 98.45(11) . .
O13 Er2 O11 133.95(12) . .
O10 Er2 O11 148.58(11) 1_455 .
O4 Er2 O11 76.15(11) 2_566 .
O11 Er2 O11 73.75(12) 2_456 .
O3 Er2 O11 77.61(10) 1_445 .
O8 Er2 O12 73.49(12) . .
O13 Er2 O12 84.76(12) . .
O10 Er2 O12 156.90(11) 1_455 .
O4 Er2 O12 72.93(12) 2_566 .
O11 Er2 O12 120.58(11) 2_456 .
O3 Er2 O12 112.71(11) 1_445 .
O11 Er2 O12 53.02(10) . .
O8 Er2 C24 84.90(12) . .
O13 Er2 C24 109.44(13) . .
O10 Er2 C24 171.97(12) 1_455 .
O4 Er2 C24 73.20(12) 2_566 .
O11 Er2 C24 98.02(12) 2_456 .
O3 Er2 C24 95.41(11) 1_445 .
O11 Er2 C24 26.98(11) . .
O12 Er2 C24 26.05(11) . .
O8 Er2 Er2 127.01(9) . 2_456
O13 Er2 Er2 143.05(9) . 2_456
O10 Er2 Er2 117.23(8) 1_455 2_456
O4 Er2 Er2 68.92(8) 2_566 2_456
O11 Er2 Er2 37.74(7) 2_456 2_456
O3 Er2 Er2 72.21(7) 1_445 2_456
O11 Er2 Er2 36.01(7) . 2_456
O12 Er2 Er2 85.87(8) . 2_456
C24 Er2 Er2 61.13(9) . 2_456
C1 O1 Er1 135.8(3) . .
C1 O2 Er1 133.5(3) . 2
C8 O3 Er2 129.7(3) . 1_665
C8 O4 Er2 138.3(3) . 2_566
C9 O5 Er1 92.6(3) . .
C9 O6 Er1 146.7(3) . 2
C9 O6 Er1 94.2(3) . .
Er1 O6 Er1 104.84(11) 2 .
C16 O7 Er1 124.8(3) . 1_455
C16 O8 Er2 165.5(3) . .
C17 O9 Er1 141.9(3) . .
C17 O10 Er2 129.6(3) . 1_655
C24 O11 Er2 146.5(3) . 2_456
C24 O11 Er2 94.1(2) . .
Er2 O11 Er2 106.25(12) 2_456 .
C24 O12 Er2 93.1(3) . .
C25 O13 Er2 129.2(3) . .
C25 N1 C26 122.6(5) . .
C25 N1 C27 120.5(5) . .
C26 N1 C27 116.9(5) . .
O1 C1 O2 128.2(4) . .
O1 C1 C2 114.3(4) . .
O2 C1 C2 117.5(4) . .
C3 C2 C7 117.7(4) . .
C3 C2 C1 120.9(4) . .
C7 C2 C1 121.4(4) . .
F1 C3 C4 117.8(4) . .
F1 C3 C2 120.1(4) . .
C4 C3 C2 122.1(4) . .
F2 C4 C3 119.5(4) . .
F2 C4 C5 120.1(4) . .
C3 C4 C5 120.4(4) . .
C6 C5 C4 117.4(4) . .
C6 C5 C8 121.7(4) . .
C4 C5 C8 120.4(4) . .
F3 C6 C7 118.7(4) . .
F3 C6 C5 119.6(4) . .
C7 C6 C5 121.6(4) . .
F4 C7 C2 120.1(4) . .
F4 C7 C6 119.0(4) . .
C2 C7 C6 120.8(4) . .
O4 C8 O3 128.1(4) . .
O4 C8 C5 114.9(4) . .
O3 C8 C5 117.0(4) . .
O5 C9 O6 120.4(4) . .
O5 C9 C10 120.0(4) . .
O6 C9 C10 119.6(4) . .
O5 C9 Er1 61.5(2) . .
O6 C9 Er1 59.1(2) . .
C10 C9 Er1 173.4(3) . .
C11 C10 C15 116.7(4) . .
C11 C10 C9 122.3(4) . .
C15 C10 C9 121.0(4) . .
F5 C11 C10 120.5(4) . .
F5 C11 C12 118.0(4) . .
C10 C11 C12 121.5(4) . .
F6 C12 C13 119.6(4) . .
F6 C12 C11 119.1(4) . .
C13 C12 C11 121.3(4) . .
C12 C13 C14 117.6(4) . .
C12 C13 C16 122.6(4) . .
C14 C13 C16 119.7(4) . .
F7 C14 C15 119.1(4) . .
F7 C14 C13 119.5(4) . .
C15 C14 C13 121.4(4) . .
F8 C15 C14 117.9(4) . .
F8 C15 C10 120.5(4) . .
C14 C15 C10 121.6(4) . .
O8 C16 O7 125.5(4) . .
O8 C16 C13 116.6(4) . .
O7 C16 C13 117.9(4) . .
O9 C17 O10 127.2(4) . .
O9 C17 C18 114.9(4) . .
O10 C17 C18 117.9(4) . .
C19 C18 C23 116.7(4) . .
C19 C18 C17 121.1(4) . .
C23 C18 C17 121.8(4) . .
F9 C19 C20 118.5(4) . .
F9 C19 C18 119.2(4) . .
C20 C19 C18 122.3(4) . .
F10 C20 C19 118.4(4) . .
F10 C20 C21 120.3(4) . .
C19 C20 C21 121.3(4) . .
C22 C21 C20 116.2(4) . .
C22 C21 C24 122.6(4) . .
C20 C21 C24 121.2(4) . .
F11 C22 C23 118.1(4) . .
F11 C22 C21 120.1(4) . .
C23 C22 C21 121.7(4) . .
F12 C23 C22 119.1(4) . .
F12 C23 C18 119.1(4) . .
C22 C23 C18 121.8(4) . .
O12 C24 O11 119.7(4) . .
O12 C24 C21 120.9(4) . .
O11 C24 C21 119.4(4) . .
O12 C24 Er2 60.9(2) . .
O11 C24 Er2 58.9(2) . .
C21 C24 Er2 175.9(3) . .
O13 C25 N1 124.3(5) . .
C1S N1S C3S 119.7(6) . .
C1S N1S C2S 122.8(6) . .
C3S N1S C2S 117.5(6) . .
O1S C1S N1S 124.0(6) . .

loop_
_geom_bond_atom_site_label_1
_geom_bond_atom_site_label_2
_geom_bond_distance
_geom_bond_site_symmetry_2
Er1 O9 2.269(3) .
Er1 O14 2.288(3) .
Er1 O2 2.298(3) 2
Er1 O1 2.307(3) .
Er1 O7 2.318(3) 1_655
Er1 O6 2.340(3) 2
Er1 O6 2.434(3) .
Er1 O5 2.488(3) .
Er1 C9 2.828(4) .
Er1 Er1 3.7835(6) 2
Er2 O8 2.232(3) .
Er2 O13 2.286(3) .
Er2 O10 2.303(3) 1_455
Er2 O4 2.308(3) 2_566
Er2 O11 2.327(3) 2_456
Er2 O3 2.387(3) 1_445
Er2 O11 2.422(3) .
Er2 O12 2.469(3) .
Er2 C24 2.822(4) .
Er2 Er2 3.7991(5) 2_456
F1 C3 1.337(5) .
F2 C4 1.340(5) .
F3 C6 1.331(5) .
F4 C7 1.337(5) .
F5 C11 1.333(5) .
F6 C12 1.337(5) .
F7 C14 1.342(5) .
F8 C15 1.331(5) .
F9 C19 1.342(5) .
F10 C20 1.331(5) .
F11 C22 1.337(5) .
F12 C23 1.335(5) .
O1 C1 1.250(5) .
O2 C1 1.252(5) .
O2 Er1 2.298(3) 2
O3 C8 1.270(5) .
O3 Er2 2.387(3) 1_665
O4 C8 1.252(5) .
O4 Er2 2.308(3) 2_566
O5 C9 1.239(5) .
O6 C9 1.276(5) .
O6 Er1 2.340(3) 2
O7 C16 1.254(5) .
O7 Er1 2.318(3) 1_455
O8 C16 1.234(5) .
O9 C17 1.241(5) .
O10 C17 1.255(5) .
O10 Er2 2.303(3) 1_655
O11 C24 1.284(5) .
O11 Er2 2.327(3) 2_456
O12 C24 1.241(5) .
O13 C25 1.245(6) .
N1 C25 1.312(6) .
N1 C26 1.434(7) .
N1 C27 1.448(8) .
C1 C2 1.513(6) .
C2 C3 1.378(7) .
C2 C7 1.378(6) .
C3 C4 1.377(6) .
C4 C5 1.393(6) .
C5 C6 1.382(6) .
C5 C8 1.502(6) .
C6 C7 1.385(6) .
C9 C10 1.494(6) .
C10 C11 1.382(6) .
C10 C15 1.389(6) .
C11 C12 1.387(6) .
C12 C13 1.373(6) .
C13 C14 1.376(6) .
C13 C16 1.513(6) .
C14 C15 1.377(6) .
C17 C18 1.502(6) .
C18 C19 1.374(6) .
C18 C23 1.388(6) .
C19 C20 1.377(6) .
C20 C21 1.401(6) .
C21 C22 1.392(6) .
C21 C24 1.480(6) .
C22 C23 1.373(6) .
O1S C1S 1.244(8) .
N1S C1S 1.308(8) .
N1S C3S 1.428(8) .
N1S C2S 1.445(10) .
